data_4073744
loop_
_publ_author_name
'Koller, J\"urgen'
'Sarkar, Soumya'
'Abboud, Khalil A.'
'Veige, Adam S.'

_publ_section_title
;
 Synthesis and Characterization of (2,6-iPrNCN)HfCl2-and
 (3,5-MeNCN)2Hf2-(where NCN =
 2,6-bis[phenylazanidyl]methylphenyl):&#x00A0; New Trianionic Pincer
 Ligands
;
_journal_issue 22
_journal_name_full Organometallics
_journal_page_first 5438
_journal_paper_doi 10.1021/om700597u
_journal_volume 26
_journal_year 2007
_chemical_formula_sum 'C64 H82 Li6 N4'
_chemical_formula_weight 948.98
_chemical_name_systematic
; 
 ? 
;
_space_group_IT_number 61
_symmetry_cell_setting orthorhombic
_symmetry_space_group_name_Hall '-P 2ac 2ab'
_symmetry_space_group_name_H-M 'P b c a'
_atom_sites_solution_hydrogens geom
_atom_sites_solution_primary direct
_atom_sites_solution_secondary difmap
_audit_creation_method SHELXL-97
_cell_angle_alpha 90.00
_cell_angle_beta 90.00
_cell_angle_gamma 90.00
_cell_formula_units_Z 8
_cell_length_a 20.091(3)
_cell_length_b 19.288(2)
_cell_length_c 29.998(4)
_cell_measurement_reflns_used 63
_cell_measurement_temperature 173(2)
_cell_measurement_theta_max 28.0
_cell_measurement_theta_min 2.0
_cell_volume 11625(3)
_computing_cell_refinement 'Bruker SMART v5.624 & SAINT 6.36a (Bruker 1998)'
_computing_data_collection 'Bruker SMART v5.624 (Bruker 1998)'
_computing_data_reduction 'Bruker SHELXTL v6.12 (Bruker 2000)'
_computing_molecular_graphics 'Bruker SHELXTL v6.12'
_computing_publication_material 'Bruker SHELXTL v6.12'
_computing_structure_refinement 'Bruker SHELXTL v6.12'
_computing_structure_solution 'Bruker SHELXTL v6.12'
_diffrn_ambient_temperature 173(2)
_diffrn_measured_fraction_theta_full 0.798
_diffrn_measured_fraction_theta_max 0.798
_diffrn_measurement_device_type 'SMART CCD area detector'
_diffrn_measurement_method '\w scans'
_diffrn_radiation_monochromator graphite
_diffrn_radiation_source 'fine-focus sealed tube'
_diffrn_radiation_type MoK\a
_diffrn_radiation_wavelength 0.71073
_diffrn_reflns_av_R_equivalents 0.1904
_diffrn_reflns_av_sigmaI/netI 0.1989
_diffrn_reflns_limit_h_max 19
_diffrn_reflns_limit_h_min -19
_diffrn_reflns_limit_k_max 19
_diffrn_reflns_limit_k_min -15
_diffrn_reflns_limit_l_max 5
_diffrn_reflns_limit_l_min -32
_diffrn_reflns_number 19711
_diffrn_reflns_theta_full 22.50
_diffrn_reflns_theta_max 22.50
_diffrn_reflns_theta_min 1.36
_diffrn_standards_decay_% '< 1'
_diffrn_standards_number 0
_exptl_absorpt_coefficient_mu 0.061
_exptl_absorpt_correction_T_max 0.9978
_exptl_absorpt_correction_T_min 0.9924
_exptl_absorpt_correction_type integration
_exptl_absorpt_process_details 'based on measured indexed crystal faces, Bruker SHELXTL  v6.12 (Bruker 1998)'
_exptl_crystal_colour colorless
_exptl_crystal_density_diffrn 1.084
_exptl_crystal_density_method 'not measured'
_exptl_crystal_description needles
_exptl_crystal_F_000 4096
_exptl_crystal_size_max 0.26
_exptl_crystal_size_mid 0.09
_exptl_crystal_size_min 0.04
_refine_diff_density_max 0.182
_refine_diff_density_min -0.152
_refine_diff_density_rms 0.036
_refine_ls_extinction_method none
_refine_ls_goodness_of_fit_ref 0.874
_refine_ls_hydrogen_treatment constr
_refine_ls_matrix_type full
_refine_ls_number_parameters 664
_refine_ls_number_reflns 6061
_refine_ls_number_restraints 0
_refine_ls_restrained_S_all 0.874
_refine_ls_R_factor_all 0.1887
_refine_ls_R_factor_gt 0.0589
_refine_ls_shift/su_max 0.008
_refine_ls_shift/su_mean 0.000
_refine_ls_structure_factor_coef Fsqd
_refine_ls_weighting_details 'calc w=1/[\s^2^(Fo^2^)+(0.0344P)^2^] where P=(Fo^2^+2Fc^2^)/3'
_refine_ls_weighting_scheme calc
_refine_ls_wR_factor_gt 0.0916
_refine_ls_wR_factor_ref 0.1242
_reflns_number_gt 2310
_reflns_number_total 6061
_reflns_threshold_expression I>2\s(I)
_cod_data_source_file om700597u-file001.cif
_cod_data_source_block kv01
_cod_depositor_comments
;
The following automatic conversions were performed:

'_symmetry_cell_setting' value 'Orthorhombic' changed to
'orthorhombic' according to
/home/saulius/struct/CIF-dictionaries/cif_core.dic dictionary named
'cif_core.dic' version 2.4.1 from 2010-06-29.

Automatic conversion script
Id: cif_fix_values 1715 2011-07-08 13:25:40Z adriana 
;
_cod_original_sg_symbol_H-M 'P bca '
_cod_database_code 4073744

loop_
_symmetry_equiv_pos_as_xyz
'x, y, z'
'-x+1/2, -y, z+1/2'
'-x, y+1/2, -z+1/2'
'x+1/2, -y+1/2, -z'
'-x, -y, -z'
'x-1/2, y, -z-1/2'
'x, -y-1/2, z-1/2'
'-x-1/2, y-1/2, z'

loop_
_atom_site_label
_atom_site_type_symbol
_atom_site_fract_x
_atom_site_fract_y
_atom_site_fract_z
_atom_site_U_iso_or_equiv
_atom_site_adp_type
_atom_site_occupancy
_atom_site_symmetry_multiplicity
_atom_site_calc_flag
_atom_site_refinement_flags
_atom_site_disorder_assembly
_atom_site_disorder_group
Li1 Li 0.3705(5) 0.1297(5) 0.1264(3) 0.046(3) Uani 1 1 d . . .
Li1A Li 0.3812(6) 0.2569(5) 0.1340(3) 0.043(3) Uani 1 1 d . . .
Li2A Li 0.3217(6) 0.2126(5) 0.1983(3) 0.050(3) Uani 1 1 d . . .
Li2 Li 0.4239(5) 0.1577(5) 0.1974(2) 0.039(3) Uani 1 1 d . . .
Li3 Li 0.4344(6) 0.2200(5) 0.0620(3) 0.047(3) Uani 1 1 d . . .
Li3A Li 0.3254(5) 0.1835(5) 0.0560(3) 0.042(3) Uani 1 1 d . . .
N1A N 0.4014(2) 0.1205(2) 0.05713(12) 0.0330(14) Uani 1 1 d . . .
N1 N 0.3364(2) 0.1107(2) 0.19476(12) 0.0324(14) Uani 1 1 d . . .
N2 N 0.3573(3) 0.2823(2) 0.06283(13) 0.0387(15) Uani 1 1 d . . .
N2A N 0.4105(3) 0.2596(2) 0.20330(13) 0.0362(15) Uani 1 1 d . . .
C1A C 0.4673(3) 0.1863(3) 0.13157(16) 0.0318(17) Uani 1 1 d . . .
C1 C 0.2846(3) 0.2017(3) 0.12890(16) 0.0367(18) Uani 1 1 d . . .
C2A C 0.5084(4) 0.2335(3) 0.15595(15) 0.0327(18) Uani 1 1 d . . .
C2 C 0.2522(4) 0.2526(3) 0.10161(16) 0.040(2) Uani 1 1 d . . .
C3A C 0.5764(4) 0.2332(3) 0.15152(16) 0.052(2) Uani 1 1 d . . .
H3AA H 0.6019 0.2653 0.1684 0.062 Uiso 1 1 calc R . .
C3 C 0.1850(4) 0.2482(4) 0.0918(2) 0.072(3) Uani 1 1 d . . .
H3A H 0.1653 0.2822 0.0730 0.087 Uiso 1 1 calc R . .
C4A C 0.6092(3) 0.1878(3) 0.12331(17) 0.058(2) Uani 1 1 d . . .
H4AA H 0.6563 0.1886 0.1205 0.070 Uiso 1 1 calc R . .
C4 C 0.1461(4) 0.1952(5) 0.1087(2) 0.081(3) Uani 1 1 d . . .
H4A H 0.0998 0.1935 0.1024 0.097 Uiso 1 1 calc R . .
C5A C 0.5707(4) 0.1411(3) 0.09929(17) 0.047(2) Uani 1 1 d . . .
H5AA H 0.5919 0.1093 0.0797 0.056 Uiso 1 1 calc R . .
C5 C 0.1755(4) 0.1448(4) 0.13512(19) 0.064(2) Uani 1 1 d . . .
H5A H 0.1495 0.1075 0.1462 0.077 Uiso 1 1 calc R . .
C6A C 0.5035(4) 0.1399(3) 0.10323(15) 0.0319(17) Uani 1 1 d . . .
C6 C 0.2424(4) 0.1484(4) 0.14544(16) 0.0414(19) Uani 1 1 d . . .
C7A C 0.4620(3) 0.0874(3) 0.07646(14) 0.0374(19) Uani 1 1 d . . .
H7AA H 0.4896 0.0680 0.0521 0.045 Uiso 1 1 calc R . .
H7AB H 0.4486 0.0488 0.0962 0.045 Uiso 1 1 calc R . .
C7 C 0.2734(3) 0.0903(3) 0.17267(15) 0.0393(19) Uani 1 1 d . . .
H7A H 0.2412 0.0752 0.1957 0.047 Uiso 1 1 calc R . .
H7B H 0.2822 0.0503 0.1528 0.047 Uiso 1 1 calc R . .
C8 C 0.2947(4) 0.3103(3) 0.08206(17) 0.048(2) Uani 1 1 d . . .
H8A H 0.2693 0.3346 0.0585 0.058 Uiso 1 1 calc R . .
H8B H 0.3056 0.3443 0.1057 0.058 Uiso 1 1 calc R . .
C8A C 0.4750(3) 0.2854(3) 0.18716(15) 0.043(2) Uani 1 1 d . . .
H8AA H 0.5046 0.2944 0.2129 0.052 Uiso 1 1 calc R . .
H8AB H 0.4683 0.3298 0.1712 0.052 Uiso 1 1 calc R . .
C9A C 0.3860(4) 0.0917(3) 0.01400(16) 0.0346(18) Uani 1 1 d . . .
C9 C 0.3485(3) 0.0664(3) 0.23268(16) 0.0358(19) Uani 1 1 d . . .
C10A C 0.4317(3) 0.0999(3) -0.02218(16) 0.0303(17) Uani 1 1 d . . .
C10 C 0.3068(3) 0.0719(3) 0.27165(18) 0.046(2) Uani 1 1 d . . .
C11A C 0.4153(3) 0.0704(3) -0.06317(16) 0.042(2) Uani 1 1 d . . .
H11A H 0.4460 0.0736 -0.0872 0.051 Uiso 1 1 calc R . .
C11 C 0.3200(4) 0.0292(4) 0.30791(18) 0.060(2) Uani 1 1 d . . .
H11B H 0.2925 0.0324 0.3336 0.071 Uiso 1 1 calc R . .
C12A C 0.3547(4) 0.0361(3) -0.06978(16) 0.045(2) Uani 1 1 d . . .
H12A H 0.3447 0.0163 -0.0980 0.054 Uiso 1 1 calc R . .
C12 C 0.3723(4) -0.0179(4) 0.30761(19) 0.068(3) Uani 1 1 d . . .
H12B H 0.3798 -0.0472 0.3326 0.082 Uiso 1 1 calc R . .
C13A C 0.3102(3) 0.0312(3) -0.03580(17) 0.0393(18) Uani 1 1 d . . .
H13A H 0.2687 0.0087 -0.0406 0.047 Uiso 1 1 calc R . .
C13 C 0.4130(3) -0.0219(3) 0.27099(19) 0.057(2) Uani 1 1 d . . .
H13B H 0.4497 -0.0530 0.2713 0.069 Uiso 1 1 calc R . .
C14A C 0.3248(3) 0.0589(3) 0.00639(16) 0.0332(18) Uani 1 1 d . A .
C14 C 0.4016(3) 0.0189(3) 0.23321(17) 0.0396(19) Uani 1 1 d . . .
C15A C 0.3943(3) 0.2901(3) 0.24542(16) 0.039(2) Uani 1 1 d . . .
C15 C 0.3792(4) 0.3225(3) 0.02496(16) 0.043(2) Uani 1 1 d . . .
C16A C 0.3401(4) 0.3353(3) 0.24919(17) 0.047(2) Uani 1 1 d . B .
C16 C 0.4370(4) 0.3616(3) 0.02725(18) 0.054(2) Uani 1 1 d . C .
C17A C 0.3216(3) 0.3626(3) 0.2910(2) 0.062(2) Uani 1 1 d . . .
H17A H 0.2844 0.3927 0.2936 0.074 Uiso 1 1 calc R . .
C17 C 0.4602(4) 0.3961(3) -0.0107(2) 0.075(3) Uani 1 1 d . . .
H17B H 0.5009 0.4210 -0.0091 0.090 Uiso 1 1 calc R . .
C18A C 0.3582(4) 0.3451(3) 0.32812(19) 0.061(2) Uani 1 1 d . . .
H18A H 0.3465 0.3639 0.3563 0.073 Uiso 1 1 calc R . .
C18 C 0.4258(4) 0.3947(4) -0.0502(2) 0.079(3) Uani 1 1 d . . .
H18B H 0.4417 0.4194 -0.0755 0.095 Uiso 1 1 calc R . .
C19A C 0.4115(4) 0.3008(3) 0.32491(18) 0.058(2) Uani 1 1 d . . .
H19A H 0.4364 0.2899 0.3509 0.069 Uiso 1 1 calc R . .
C19 C 0.3680(4) 0.3573(3) -0.05250(17) 0.057(2) Uani 1 1 d . . .
H19B H 0.3434 0.3570 -0.0796 0.069 Uiso 1 1 calc R . .
C20 C 0.3441(3) 0.3195(3) -0.01618(18) 0.042(2) Uani 1 1 d . . .
C20A C 0.4293(3) 0.2719(3) 0.28435(17) 0.0417(19) Uani 1 1 d . . .
C21A C 0.4951(3) 0.1409(3) -0.01860(15) 0.0334(17) Uani 1 1 d . . .
H21A H 0.4987 0.1584 0.0127 0.040 Uiso 1 1 calc R . .
C21 C 0.2523(4) 0.1250(3) 0.27549(16) 0.049(2) Uani 1 1 d . . .
H21B H 0.2498 0.1503 0.2464 0.059 Uiso 1 1 calc R . .
C22A C 0.5565(3) 0.0969(3) -0.02806(15) 0.053(2) Uani 1 1 d . . .
H22A H 0.5569 0.0567 -0.0081 0.079 Uiso 1 1 calc R . .
H22B H 0.5967 0.1247 -0.0230 0.079 Uiso 1 1 calc R . .
H22C H 0.5555 0.0811 -0.0591 0.079 Uiso 1 1 calc R . .
C22 C 0.1840(4) 0.0922(3) 0.28401(18) 0.074(2) Uani 1 1 d . . .
H22D H 0.1744 0.0583 0.2606 0.111 Uiso 1 1 calc R . .
H22E H 0.1498 0.1284 0.2838 0.111 Uiso 1 1 calc R . .
H22F H 0.1842 0.0691 0.3131 0.111 Uiso 1 1 calc R . .
C23A C 0.4946(3) 0.2036(3) -0.04968(15) 0.0505(19) Uani 1 1 d . . .
H23A H 0.4551 0.2319 -0.0436 0.076 Uiso 1 1 calc R . .
H23B H 0.4935 0.1877 -0.0807 0.076 Uiso 1 1 calc R . .
H23C H 0.5348 0.2313 -0.0447 0.076 Uiso 1 1 calc R . .
C23 C 0.2677(3) 0.1786(3) 0.31185(16) 0.066(2) Uani 1 1 d . . .
H23D H 0.3115 0.1994 0.3062 0.099 Uiso 1 1 calc R . .
H23E H 0.2680 0.1558 0.3410 0.099 Uiso 1 1 calc R . .
H23F H 0.2336 0.2149 0.3115 0.099 Uiso 1 1 calc R . .
C24 C 0.4477(4) 0.0084(3) 0.19374(18) 0.049(2) Uani 1 1 d . . .
H24A H 0.4345 0.0436 0.1709 0.058 Uiso 1 1 calc R . .
C24A C 0.2723(3) 0.0488(3) 0.04335(17) 0.049(2) Uani 1 1 d . . .
H27E H 0.2725 0.0905 0.0632 0.074 Uiso 0.533(17) 1 calc PR A 3
H27F H 0.2876 0.0755 0.0700 0.074 Uiso 0.467(17) 1 calc PR A 4
C25 C 0.4386(4) -0.0613(3) 0.17231(19) 0.103(3) Uani 1 1 d . . .
H25A H 0.4693 -0.0657 0.1471 0.155 Uiso 1 1 calc R . .
H25B H 0.3927 -0.0658 0.1617 0.155 Uiso 1 1 calc R . .
H25C H 0.4480 -0.0978 0.1942 0.155 Uiso 1 1 calc R . .
C25A C 0.2986(8) -0.0205(5) 0.0728(4) 0.042(4) Uiso 0.533(17) 1 d P A 3
H25D H 0.3472 -0.0195 0.0750 0.063 Uiso 0.533(17) 1 calc PR A 3
H25E H 0.2846 -0.0631 0.0576 0.063 Uiso 0.533(17) 1 calc PR A 3
H25F H 0.2791 -0.0191 0.1027 0.063 Uiso 0.533(17) 1 calc PR A 3
C25B C 0.2616(11) -0.0178(7) 0.0567(5) 0.061(5) Uiso 0.467(17) 1 d P A 4
H25G H 0.2198 -0.0348 0.0438 0.091 Uiso 0.467(17) 1 calc PR A 4
H25H H 0.2588 -0.0195 0.0893 0.091 Uiso 0.467(17) 1 calc PR A 4
H25I H 0.2985 -0.0471 0.0465 0.091 Uiso 0.467(17) 1 calc PR A 4
C26 C 0.5196(4) 0.0219(4) 0.2045(2) 0.109(3) Uani 1 1 d . . .
H26A H 0.5468 0.0144 0.1778 0.164 Uiso 1 1 calc R . .
H26B H 0.5342 -0.0097 0.2281 0.164 Uiso 1 1 calc R . .
H26C H 0.5249 0.0700 0.2146 0.164 Uiso 1 1 calc R . .
C26A C 0.2007(7) 0.0332(11) 0.0296(4) 0.077(6) Uiso 0.533(17) 1 d P A 3
H26D H 0.1830 0.0721 0.0123 0.116 Uiso 0.533(17) 1 calc PR A 3
H26E H 0.1734 0.0263 0.0563 0.116 Uiso 0.533(17) 1 calc PR A 3
H26F H 0.1997 -0.0090 0.0113 0.116 Uiso 0.533(17) 1 calc PR A 3
C26B C 0.2055(8) 0.0860(11) 0.0249(4) 0.068(6) Uiso 0.467(17) 1 d P A 4
H26G H 0.2176 0.1281 0.0086 0.102 Uiso 0.467(17) 1 calc PR A 4
H26H H 0.1767 0.0981 0.0501 0.102 Uiso 0.467(17) 1 calc PR A 4
H26I H 0.1818 0.0541 0.0050 0.102 Uiso 0.467(17) 1 calc PR A 4
C27A C 0.3015(4) 0.3574(4) 0.2089(2) 0.075(3) Uani 1 1 d . . .
H27C H 0.3217 0.3364 0.1815 0.112 Uiso 0.496(13) 1 calc PR B 1
H27D H 0.3072 0.3209 0.1855 0.112 Uiso 0.504(13) 1 calc PR B 2
C27 C 0.4783(4) 0.3702(3) 0.07076(18) 0.070(3) Uani 1 1 d . . .
H27A H 0.4580 0.3408 0.0946 0.105 Uiso 0.35(3) 1 calc PR C 6
H27B H 0.4671 0.3305 0.0908 0.105 Uiso 0.65(3) 1 calc PR C 5
C28B C 0.2921(10) 0.4259(7) 0.2024(4) 0.057(5) Uiso 0.496(13) 1 d P B 1
H28A H 0.2471 0.4386 0.2119 0.085 Uiso 0.496(13) 1 calc PR B 1
H28B H 0.2978 0.4368 0.1707 0.085 Uiso 0.496(13) 1 calc PR B 1
H28C H 0.3247 0.4520 0.2200 0.085 Uiso 0.496(13) 1 calc PR B 1
C28A C 0.3448(9) 0.4342(6) 0.1901(4) 0.064(5) Uiso 0.504(13) 1 d P B 2
H28D H 0.3929 0.4265 0.1921 0.095 Uiso 0.504(13) 1 calc PR B 2
H28E H 0.3323 0.4736 0.2090 0.095 Uiso 0.504(13) 1 calc PR B 2
H28F H 0.3325 0.4440 0.1591 0.095 Uiso 0.504(13) 1 calc PR B 2
C28' C 0.5509(8) 0.3736(11) 0.0671(4) 0.086(6) Uiso 0.65(3) 1 d P C 5
H28G H 0.5674 0.3312 0.0528 0.129 Uiso 0.65(3) 1 calc PR C 5
H28H H 0.5704 0.3779 0.0969 0.129 Uiso 0.65(3) 1 calc PR C 5
H28I H 0.5634 0.4139 0.0490 0.129 Uiso 0.65(3) 1 calc PR C 5
C28 C 0.5555(14) 0.336(2) 0.0571(9) 0.109(11) Uiso 0.35(3) 1 d P C 6
H28J H 0.5497 0.2912 0.0427 0.163 Uiso 0.35(3) 1 calc PR C 6
H28K H 0.5821 0.3308 0.0843 0.163 Uiso 0.35(3) 1 calc PR C 6
H28L H 0.5784 0.3681 0.0367 0.163 Uiso 0.35(3) 1 calc PR C 6
C29B C 0.2206(8) 0.3227(9) 0.2174(4) 0.073(5) Uiso 0.496(13) 1 d P B 1
H29A H 0.2244 0.2756 0.2294 0.110 Uiso 0.496(13) 1 calc PR B 1
H29B H 0.1966 0.3215 0.1890 0.110 Uiso 0.496(13) 1 calc PR B 1
H29C H 0.1963 0.3519 0.2387 0.110 Uiso 0.496(13) 1 calc PR B 1
C29A C 0.2359(9) 0.3754(11) 0.2098(4) 0.086(6) Uiso 0.504(13) 1 d P B 2
H29D H 0.2094 0.3359 0.2201 0.129 Uiso 0.504(13) 1 calc PR B 2
H29E H 0.2215 0.3887 0.1797 0.129 Uiso 0.504(13) 1 calc PR B 2
H29F H 0.2296 0.4146 0.2301 0.129 Uiso 0.504(13) 1 calc PR B 2
C29' C 0.4491(10) 0.4431(6) 0.0948(4) 0.069(5) Uiso 0.65(3) 1 d P C 5
H29G H 0.4004 0.4413 0.0959 0.103 Uiso 0.65(3) 1 calc PR C 5
H29H H 0.4631 0.4834 0.0773 0.103 Uiso 0.65(3) 1 calc PR C 5
H29I H 0.4668 0.4469 0.1251 0.103 Uiso 0.65(3) 1 calc PR C 5
C29 C 0.482(2) 0.4346(11) 0.0855(7) 0.058(8) Uiso 0.35(3) 1 d P C 6
H29J H 0.5274 0.4525 0.0801 0.086 Uiso 0.35(3) 1 calc PR C 6
H29K H 0.4731 0.4355 0.1175 0.086 Uiso 0.35(3) 1 calc PR C 6
H29L H 0.4499 0.4635 0.0698 0.086 Uiso 0.35(3) 1 calc PR C 6
C30A C 0.4860(4) 0.2195(3) 0.28412(17) 0.056(2) Uani 1 1 d . . .
H30A H 0.4893 0.2005 0.2532 0.067 Uiso 1 1 calc R . .
C30 C 0.2814(4) 0.2764(3) -0.02224(16) 0.044(2) Uani 1 1 d . . .
H30B H 0.2732 0.2506 0.0061 0.053 Uiso 1 1 calc R . .
C31 C 0.2199(3) 0.3231(3) -0.03140(16) 0.068(2) Uani 1 1 d . . .
H31A H 0.2156 0.3575 -0.0075 0.102 Uiso 1 1 calc R . .
H31B H 0.1797 0.2944 -0.0324 0.102 Uiso 1 1 calc R . .
H31C H 0.2257 0.3469 -0.0600 0.102 Uiso 1 1 calc R . .
C31A C 0.5543(3) 0.2519(3) 0.29573(18) 0.070(2) Uani 1 1 d . . .
H31D H 0.5631 0.2910 0.2757 0.105 Uiso 1 1 calc R . .
H31E H 0.5893 0.2169 0.2922 0.105 Uiso 1 1 calc R . .
H31F H 0.5538 0.2683 0.3267 0.105 Uiso 1 1 calc R . .
C32 C 0.2871(3) 0.2235(3) -0.05984(15) 0.057(2) Uani 1 1 d . . .
H32A H 0.3257 0.1936 -0.0546 0.086 Uiso 1 1 calc R . .
H32B H 0.2925 0.2477 -0.0883 0.086 Uiso 1 1 calc R . .
H32C H 0.2466 0.1952 -0.0608 0.086 Uiso 1 1 calc R . .
C32A C 0.4721(3) 0.1579(3) 0.31562(16) 0.074(2) Uani 1 1 d . . .
H32D H 0.4288 0.1375 0.3084 0.112 Uiso 1 1 calc R . .
H32E H 0.4718 0.1742 0.3466 0.112 Uiso 1 1 calc R . .
H32F H 0.5070 0.1228 0.3119 0.112 Uiso 1 1 calc R . .

loop_
_atom_site_aniso_label
_atom_site_aniso_U_11
_atom_site_aniso_U_22
_atom_site_aniso_U_33
_atom_site_aniso_U_23
_atom_site_aniso_U_13
_atom_site_aniso_U_12
Li1 0.031(9) 0.053(8) 0.054(6) -0.004(5) 0.000(5) 0.003(7)
Li1A 0.040(10) 0.038(8) 0.052(6) -0.003(5) -0.006(5) -0.004(6)
Li2A 0.046(10) 0.055(8) 0.050(6) -0.012(5) -0.005(5) 0.013(7)
Li2 0.034(9) 0.043(7) 0.039(5) -0.006(4) -0.010(5) 0.000(7)
Li3 0.064(10) 0.033(7) 0.043(5) -0.006(4) 0.002(5) 0.000(7)
Li3A 0.050(10) 0.033(7) 0.042(6) 0.002(5) 0.000(5) -0.002(6)
N1A 0.036(4) 0.029(3) 0.035(2) -0.006(2) -0.005(2) 0.005(3)
N1 0.035(5) 0.024(3) 0.038(3) 0.006(2) -0.001(2) -0.009(3)
N2 0.040(5) 0.035(4) 0.041(3) 0.004(2) -0.001(2) 0.007(3)
N2A 0.034(5) 0.038(4) 0.036(3) -0.013(2) 0.000(2) 0.006(3)
C1A 0.037(5) 0.024(4) 0.035(3) 0.006(3) 0.003(3) 0.002(4)
C1 0.034(6) 0.041(5) 0.035(3) -0.007(3) -0.001(3) 0.021(4)
C2A 0.031(6) 0.038(5) 0.029(3) 0.007(3) -0.001(3) 0.007(5)
C2 0.040(6) 0.044(5) 0.038(3) -0.011(3) 0.000(3) 0.009(5)
C3A 0.052(7) 0.066(5) 0.038(3) -0.008(3) -0.007(4) -0.005(6)
C3 0.049(8) 0.110(8) 0.058(4) 0.023(4) 0.001(4) 0.011(6)
C4A 0.036(6) 0.091(6) 0.047(4) -0.015(4) 0.000(4) 0.003(5)
C4 0.028(7) 0.141(9) 0.075(5) 0.021(5) -0.010(4) 0.018(6)
C5A 0.052(7) 0.050(5) 0.039(3) -0.009(3) -0.007(4) 0.004(5)
C5 0.044(7) 0.093(7) 0.057(4) 0.007(4) 0.006(4) 0.006(6)
C6A 0.027(6) 0.037(5) 0.031(3) 0.005(3) -0.004(3) 0.006(5)
C6 0.036(6) 0.056(5) 0.032(3) -0.009(3) 0.007(3) 0.007(5)
C7A 0.045(6) 0.034(4) 0.032(3) -0.001(3) 0.005(3) 0.005(4)
C7 0.034(6) 0.046(5) 0.038(3) -0.008(3) 0.005(3) -0.011(4)
C8 0.067(7) 0.030(5) 0.048(4) -0.007(3) -0.018(4) 0.012(5)
C8A 0.051(6) 0.047(5) 0.031(3) -0.007(3) -0.005(3) 0.012(4)
C9A 0.037(6) 0.030(4) 0.037(3) -0.001(3) -0.001(3) 0.008(4)
C9 0.037(6) 0.029(5) 0.042(4) -0.004(3) 0.003(3) -0.013(4)
C10A 0.034(6) 0.023(4) 0.035(3) 0.003(3) -0.004(3) -0.001(4)
C10 0.040(6) 0.050(5) 0.048(4) -0.008(3) 0.008(3) -0.005(4)
C11A 0.047(6) 0.047(5) 0.033(3) -0.006(3) -0.003(3) 0.019(4)
C11 0.075(7) 0.064(6) 0.039(4) 0.004(4) 0.007(4) -0.013(5)
C12A 0.060(7) 0.044(5) 0.030(3) -0.004(3) -0.002(4) 0.004(5)
C12 0.095(8) 0.065(6) 0.045(4) 0.017(4) 0.001(4) 0.000(5)
C13A 0.038(6) 0.032(4) 0.047(4) -0.006(3) 0.001(3) -0.002(4)
C13 0.067(7) 0.046(5) 0.059(4) 0.016(3) -0.001(4) 0.003(4)
C14A 0.026(6) 0.033(4) 0.041(3) -0.002(3) 0.002(3) 0.006(4)
C14 0.041(6) 0.032(5) 0.046(4) 0.003(3) 0.001(3) 0.002(4)
C15A 0.051(7) 0.028(4) 0.039(4) -0.009(3) -0.001(3) -0.006(4)
C15 0.060(7) 0.031(5) 0.037(4) 0.002(3) -0.007(4) 0.006(4)
C16A 0.062(7) 0.042(5) 0.036(4) -0.009(3) -0.005(3) 0.006(4)
C16 0.077(8) 0.037(5) 0.049(4) 0.010(3) -0.012(4) -0.009(5)
C17A 0.073(7) 0.049(5) 0.064(4) -0.021(4) 0.015(4) -0.003(4)
C17 0.098(8) 0.064(5) 0.064(4) 0.022(4) -0.022(5) -0.043(5)
C18A 0.087(8) 0.053(6) 0.043(4) -0.019(4) 0.004(4) -0.014(5)
C18 0.112(9) 0.068(6) 0.057(5) 0.017(4) -0.015(5) -0.034(6)
C19A 0.083(8) 0.044(5) 0.047(4) -0.003(3) -0.013(4) -0.001(5)
C19 0.090(8) 0.042(5) 0.040(4) 0.014(3) -0.019(4) -0.004(5)
C20 0.052(7) 0.028(4) 0.047(4) 0.000(3) -0.012(3) 0.005(4)
C20A 0.048(6) 0.038(5) 0.039(4) -0.006(3) -0.006(3) -0.003(4)
C21A 0.036(6) 0.028(4) 0.036(3) 0.003(3) 0.010(3) 0.002(4)
C21 0.054(7) 0.047(5) 0.046(4) -0.010(3) 0.005(3) -0.010(5)
C22A 0.045(6) 0.066(5) 0.048(4) -0.007(3) -0.001(3) 0.004(5)
C22 0.057(7) 0.084(6) 0.080(5) -0.031(4) 0.021(4) -0.020(5)
C23A 0.046(6) 0.050(5) 0.055(4) 0.019(3) 0.003(3) -0.008(4)
C23 0.060(7) 0.067(5) 0.071(4) -0.028(4) 0.021(4) -0.015(5)
C24 0.052(7) 0.038(5) 0.055(4) 0.011(3) 0.008(4) -0.004(5)
C24A 0.037(6) 0.057(5) 0.053(4) -0.010(3) 0.007(3) -0.014(5)
C25 0.144(10) 0.072(6) 0.095(5) -0.021(4) 0.053(5) -0.027(6)
C26 0.043(8) 0.178(9) 0.106(6) 0.019(5) 0.021(5) -0.001(7)
C27A 0.090(9) 0.061(6) 0.073(5) -0.021(4) -0.015(4) 0.050(6)
C27 0.103(9) 0.044(5) 0.063(4) 0.009(3) -0.022(4) -0.020(5)
C30A 0.071(7) 0.045(5) 0.051(4) 0.005(3) -0.025(4) -0.018(5)
C30 0.053(7) 0.041(5) 0.037(3) -0.003(3) -0.002(3) 0.025(5)
C31 0.070(7) 0.076(6) 0.060(4) -0.012(3) -0.017(4) 0.013(5)
C31A 0.066(7) 0.065(5) 0.078(4) -0.002(3) -0.029(4) 0.009(5)
C32 0.062(7) 0.056(5) 0.053(4) -0.006(3) -0.001(3) 0.000(4)
C32A 0.098(8) 0.056(5) 0.070(4) 0.009(4) -0.028(4) -0.012(5)

loop_
_atom_type_symbol
_atom_type_description
_atom_type_scat_dispersion_real
_atom_type_scat_dispersion_imag
_atom_type_scat_source
C C 0.0033 0.0016 'International Tables Vol C Tables 4.2.6.8 and 6.1.1.4'
H H 0.0000 0.0000 'International Tables Vol C Tables 4.2.6.8 and 6.1.1.4'
Li Li -0.0003 0.0001 'International Tables Vol C Tables 4.2.6.8 and 6.1.1.4'
N N 0.0061 0.0033 'International Tables Vol C Tables 4.2.6.8 and 6.1.1.4'

loop_
_geom_angle_atom_site_label_1
_geom_angle_atom_site_label_2
_geom_angle_atom_site_label_3
_geom_angle
N1A Li1 N1 165.6(5)
N1A Li1 C1 107.8(4)
N1 Li1 C1 80.2(4)
N1A Li1 C1A 81.8(4)
N1 Li1 C1A 106.8(4)
C1 Li1 C1A 111.7(5)
N1A Li1 Li2 136.4(6)
N1 Li1 Li2 50.2(3)
C1 Li1 Li2 100.0(4)
C1A Li1 Li2 56.6(3)
N1A Li1 Li1A 98.3(4)
N1 Li1 Li1A 96.1(4)
C1 Li1 Li1A 56.2(4)
C1A Li1 Li1A 55.5(4)
Li2 Li1 Li1A 70.3(4)
N1A Li1 C7A 36.3(2)
N1 Li1 C7A 137.2(5)
C1 Li1 C7A 142.6(4)
C1A Li1 C7A 64.0(3)
Li2 Li1 C7A 105.7(5)
Li1A Li1 C7A 108.3(5)
N1A Li1 C7 136.5(5)
N1 Li1 C7 35.9(2)
C1 Li1 C7 64.3(3)
C1A Li1 C7 141.7(4)
Li2 Li1 C7 85.8(4)
Li1A Li1 C7 108.4(4)
C7A Li1 C7 143.3(5)
N1A Li1 Li3A 48.4(3)
N1 Li1 Li3A 137.7(5)
C1 Li1 Li3A 59.4(3)
C1A Li1 Li3A 99.7(4)
Li2 Li1 Li3A 142.8(5)
Li1A Li1 Li3A 72.6(4)
C7A Li1 Li3A 84.1(4)
C7 Li1 Li3A 108.0(5)
N1A Li1 C6 119.5(4)
N1 Li1 C6 61.3(3)
C1 Li1 C6 32.3(2)
C1A Li1 C6 139.5(5)
Li2 Li1 C6 102.0(4)
Li1A Li1 C6 86.0(4)
C7A Li1 C6 151.8(4)
C7 Li1 C6 34.0(2)
Li3A Li1 C6 77.1(4)
N1A Li1 C6A 59.4(3)
N1 Li1 C6A 123.2(4)
C1 Li1 C6A 135.7(5)
C1A Li1 C6A 31.0(2)
Li2 Li1 C6A 77.2(4)
Li1A Li1 C6A 82.4(4)
C7A Li1 C6A 33.4(2)
C7 Li1 C6A 155.5(4)
Li3A Li1 C6A 96.1(4)
C6 Li1 C6A 167.9(5)
N1A Li1 Li2A 149.8(5)
N1 Li1 Li2A 44.0(3)
C1 Li1 Li2A 50.0(3)
C1A Li1 Li2A 88.4(4)
Li2 Li1 Li2A 50.9(3)
Li1A Li1 Li2A 53.5(3)
C7A Li1 Li2A 152.1(5)
C7 Li1 Li2A 59.1(3)
Li3A Li1 Li2A 106.2(5)
C6 Li1 Li2A 55.3(3)
C6A Li1 Li2A 118.7(4)
N2A Li1A C1A 80.4(4)
N2A Li1A C1 108.5(4)
C1A Li1A C1 112.9(5)
N2A Li1A N2 165.6(5)
C1A Li1A N2 105.8(4)
C1 Li1A N2 81.5(4)
N2A Li1A Li2A 51.5(3)
C1A Li1A Li2A 101.3(4)
C1 Li1A Li2A 57.0(4)
N2 Li1A Li2A 136.8(6)
N2A Li1A Li1 97.9(4)
C1A Li1A Li1 56.8(4)
C1 Li1A Li1 56.1(4)
N2 Li1A Li1 96.3(4)
Li2A Li1A Li1 71.4(4)
N2A Li1A Li3 135.9(6)
C1A Li1A Li3 57.5(4)
C1 Li1A Li3 100.2(4)
N2 Li1A Li3 48.3(3)
Li2A Li1A Li3 142.5(5)
Li1 Li1A Li3 71.1(4)
N2A Li1A C8A 35.5(2)
C1A Li1A C8A 64.5(3)
C1 Li1A C8A 143.1(4)
N2 Li1A C8A 135.4(5)
Li2A Li1A C8A 86.7(4)
Li1 Li1A C8A 109.8(4)
Li3 Li1A C8A 106.6(5)
N2A Li1A C8 139.8(5)
C1A Li1A C8 139.8(4)
C1 Li1A C8 63.6(3)
N2 Li1A C8 35.3(2)
Li2A Li1A C8 107.0(5)
Li1 Li1A C8 106.5(4)
Li3 Li1A C8 83.0(4)
C8A Li1A C8 143.6(4)
N2A Li1A C2A 60.5(3)
C1A Li1A C2A 32.2(2)
C1 Li1A C2A 140.5(5)
N2 Li1A C2A 118.4(4)
Li2A Li1A C2A 102.5(4)
Li1 Li1A C2A 86.5(4)
Li3 Li1A C2A 76.0(4)
C8A Li1A C2A 33.9(2)
C8 Li1A C2A 150.2(4)
N2A Li1A C2 126.4(5)
C1A Li1A C2 134.9(4)
C1 Li1A C2 31.0(2)
N2 Li1A C2 58.1(3)
Li2A Li1A C2 78.9(4)
Li1 Li1A C2 81.8(4)
Li3 Li1A C2 95.0(4)
C8A Li1A C2 157.7(4)
C8 Li1A C2 32.9(2)
C2A Li1A C2 167.1(4)
N2A Li1A Li2 44.6(3)
C1A Li1A Li2 50.7(3)
C1 Li1A Li2 89.3(4)
N2 Li1A Li2 148.5(4)
Li2A Li1A Li2 51.4(3)
Li1 Li1A Li2 54.4(3)
Li3 Li1A Li2 104.9(4)
C8A Li1A Li2 59.9(3)
C8 Li1A Li2 152.8(5)
C2A Li1A Li2 55.4(3)
C2 Li1A Li2 120.0(4)
N1 Li2A N2A 108.6(5)
N1 Li2A C1 84.6(4)
N2A Li2A C1 114.3(5)
N1 Li2A Li2 54.2(4)
N2A Li2A Li2 54.4(4)
C1 Li2A Li2 104.1(4)
N1 Li2A Li1A 103.4(5)
N2A Li2A Li1A 57.5(4)
C1 Li2A Li1A 56.9(3)
Li2 Li2A Li1A 73.4(5)
N1 Li2A C15A 122.0(5)
N2A Li2A C15A 34.5(2)
C1 Li2A C15A 140.9(5)
Li2 Li2A C15A 76.4(4)
Li1A Li2A C15A 87.2(4)
N1 Li2A C6 65.3(3)
N2A Li2A C6 144.7(5)
C1 Li2A C6 33.5(2)
Li2 Li2A C6 108.9(4)
Li1A Li2A C6 89.1(4)
C15A Li2A C6 172.4(5)
N1 Li2A C7 33.3(2)
N2A Li2A C7 138.2(5)
C1 Li2A C7 61.5(3)
Li2 Li2A C7 85.1(4)
Li1A Li2A C7 105.2(4)
C15A Li2A C7 153.8(5)
C6 Li2A C7 33.7(2)
N1 Li2A Li1 49.9(3)
N2A Li2A Li1 90.3(4)
C1 Li2A Li1 49.8(3)
Li2 Li2A Li1 55.3(4)
Li1A Li2A Li1 55.1(3)
C15A Li2A Li1 123.8(5)
C6 Li2A Li1 58.4(3)
C7 Li2A Li1 54.0(3)
N1 Li2 N2A 109.6(5)
N1 Li2 C1A 115.2(4)
N2A Li2 C1A 83.5(4)
N1 Li2 Li2A 54.6(4)
N2A Li2 Li2A 55.0(4)
C1A Li2 Li2A 104.2(4)
N1 Li2 Li1 58.3(4)
N2A Li2 Li1 103.6(4)
C1A Li2 Li1 57.0(3)
Li2A Li2 Li1 73.8(4)
N1 Li2 C9 34.3(2)
N2A Li2 C9 124.3(5)
C1A Li2 C9 140.4(4)
Li2A Li2 C9 77.5(4)
Li1 Li2 C9 87.0(4)
N1 Li2 C2A 146.1(4)
N2A Li2 C2A 64.5(3)
C1A Li2 C2A 33.8(2)
Li2A Li2 C2A 109.4(5)
Li1 Li2 C2A 89.7(4)
C9 Li2 C2A 171.1(5)
N1 Li2 C8A 139.0(5)
N2A Li2 C8A 32.5(2)
C1A Li2 C8A 61.4(3)
Li2A Li2 C8A 85.4(4)
Li1 Li2 C8A 105.7(4)
C9 Li2 C8A 155.1(4)
C2A Li2 C8A 33.7(2)
N1 Li2 Li1A 90.8(4)
N2A Li2 Li1A 49.6(3)
C1A Li2 Li1A 49.9(3)
Li2A Li2 Li1A 55.2(4)
Li1 Li2 Li1A 55.3(3)
C9 Li2 Li1A 124.4(5)
C2A Li2 Li1A 59.3(3)
C8A Li2 Li1A 54.5(3)
N2 Li3 N1A 108.7(6)
N2 Li3 C1A 113.1(4)
N1A Li3 C1A 83.8(4)
N2 Li3 Li3A 55.8(4)
N1A Li3 Li3A 52.9(4)
C1A Li3 Li3A 105.0(4)
N2 Li3 C6A 147.0(5)
N1A Li3 C6A 67.8(3)
C1A Li3 C6A 35.3(2)
Li3A Li3 C6A 113.0(5)
N2 Li3 Li1A 58.6(4)
N1A Li3 Li1A 100.9(5)
C1A Li3 Li1A 54.4(3)
Li3A Li3 Li1A 75.5(4)
C6A Li3 Li1A 89.2(4)
N2 Li3 C15 34.8(2)
N1A Li3 C15 124.3(5)
C1A Li3 C15 138.8(4)
Li3A Li3 C15 77.7(4)
C6A Li3 C15 167.9(5)
Li1A Li3 C15 88.3(4)
N2 Li3 C7A 139.0(6)
N1A Li3 C7A 34.0(2)
C1A Li3 C7A 61.0(3)
Li3A Li3 C7A 85.2(4)
C6A Li3 C7A 34.9(2)
Li1A Li3 C7A 102.8(4)
C15 Li3 C7A 156.8(5)
N2 Li3 Li1 90.6(5)
N1A Li3 Li1 48.5(3)
C1A Li3 Li1 49.4(3)
Li3A Li3 Li1 56.5(4)
C6A Li3 Li1 62.0(3)
Li1A Li3 Li1 53.8(3)
C15 Li3 Li1 124.7(5)
C7A Li3 Li1 53.5(3)
N1A Li3A N2 109.8(6)
N1A Li3A Li3 56.4(4)
N2 Li3A Li3 53.4(4)
N1A Li3A C1 110.4(4)
N2 Li3A C1 82.9(4)
Li3 Li3A C1 102.3(4)
N1A Li3A C2 144.3(4)
N2 Li3A C2 67.3(3)
Li3 Li3A C2 111.5(5)
C1 Li3A C2 35.0(2)
N1A Li3A C9A 35.3(2)
N2 Li3A C9A 124.5(5)
Li3 Li3A C9A 78.0(4)
C1 Li3A C9A 138.1(4)
C2 Li3A C9A 168.0(5)
N1A Li3A Li1 56.5(3)
N2 Li3A Li1 101.0(4)
Li3 Li3A Li1 73.7(4)
C1 Li3A Li1 53.9(3)
C2 Li3A Li1 88.4(4)
C9A Li3A Li1 87.5(4)
N1A Li3A C8 139.0(5)
N2 Li3A C8 33.9(2)
Li3 Li3A C8 85.2(4)
C1 Li3A C8 60.5(3)
C2 Li3A C8 34.6(2)
C9A Li3A C8 157.3(5)
Li1 Li3A C8 102.6(4)
N1A Li3A Li1A 89.3(4)
N2 Li3A Li1A 49.3(3)
Li3 Li3A Li1A 55.4(4)
C1 Li3A Li1A 47.7(3)
C2 Li3A Li1A 61.1(3)
C9A Li3A Li1A 123.8(5)
Li1 Li3A Li1A 53.0(3)
C8 Li3A Li1A 53.9(3)
C9A N1A C7A 111.0(4)
C9A N1A Li3A 93.3(4)
C7A N1A Li3A 155.7(4)
C9A N1A Li3 119.8(4)
C7A N1A Li3 96.2(4)
Li3A N1A Li3 70.7(4)
C9A N1A Li1 145.8(5)
C7A N1A Li1 84.1(4)
Li3A N1A Li1 75.1(4)
Li3 N1A Li1 87.0(4)
C9 N1 C7 109.9(4)
C9 N1 Li2 95.1(4)
C7 N1 Li2 153.9(4)
C9 N1 Li2A 124.5(4)
C7 N1 Li2A 99.2(5)
Li2 N1 Li2A 71.1(4)
C9 N1 Li1 141.6(5)
C7 N1 Li1 83.8(4)
Li2 N1 Li1 71.6(4)
Li2A N1 Li1 86.1(4)
C15 N2 C8 111.6(5)
C15 N2 Li3 94.5(5)
C8 N2 Li3 153.7(4)
C15 N2 Li3A 121.6(4)
C8 N2 Li3A 96.5(5)
Li3 N2 Li3A 70.8(4)
C15 N2 Li1A 143.2(5)
C8 N2 Li1A 83.7(4)
Li3 N2 Li1A 73.1(4)
Li3A N2 Li1A 87.6(4)
C15A N2A C8A 110.6(4)
C15A N2A Li2 120.9(4)
C8A N2A Li2 100.7(4)
C15A N2A Li2A 92.9(4)
C8A N2A Li2A 155.8(4)
Li2 N2A Li2A 70.6(4)
C15A N2A Li1A 142.9(5)
C8A N2A Li1A 86.1(4)
Li2 N2A Li1A 85.8(4)
Li2A N2A Li1A 71.0(4)
C2A C1A C6A 114.1(6)
C2A C1A Li1A 92.5(5)
C6A C1A Li1A 143.6(5)
C2A C1A Li2 86.0(4)
C6A C1A Li2 124.7(4)
Li1A C1A Li2 79.4(4)
C2A C1A Li1 148.1(5)
C6A C1A Li1 95.5(5)
Li1A C1A Li1 67.7(4)
Li2 C1A Li1 66.4(4)
C2A C1A Li3 117.0(4)
C6A C1A Li3 77.4(4)
Li1A C1A Li3 68.1(4)
Li2 C1A Li3 140.1(5)
Li1 C1A Li3 79.8(4)
C6 C1 C2 115.1(6)
C6 C1 Li1 91.3(5)
C2 C1 Li1 139.7(5)
C6 C1 Li1A 147.6(5)
C2 C1 Li1A 96.2(5)
Li1 C1 Li1A 67.8(4)
C6 C1 Li2A 86.7(5)
C2 C1 Li2A 128.5(5)
Li1 C1 Li2A 80.2(4)
Li1A C1 Li2A 66.2(4)
C6 C1 Li3A 115.0(4)
C2 C1 Li3A 74.4(4)
Li1 C1 Li3A 66.7(4)
Li1A C1 Li3A 80.3(4)
Li2A C1 Li3A 139.9(5)
C3A C2A C1A 121.5(6)
C3A C2A C8A 120.0(6)
C1A C2A C8A 118.5(6)
C3A C2A Li2 134.7(5)
C1A C2A Li2 60.2(4)
C8A C2A Li2 77.6(4)
C3A C2A Li1A 158.0(4)
C1A C2A Li1A 55.3(4)
C8A C2A Li1A 67.7(4)
Li2 C2A Li1A 65.3(3)
C3 C2 C1 121.5(7)
C3 C2 C8 120.7(7)
C1 C2 C8 117.8(7)
C3 C2 Li3A 116.1(5)
C1 C2 Li3A 70.6(4)
C8 C2 Li3A 80.9(4)
C3 C2 Li1A 171.6(5)
C1 C2 Li1A 52.8(4)
C8 C2 Li1A 65.6(4)
Li3A C2 Li1A 69.2(4)
C2A C3A C4A 122.4(6)
C2A C3A H3AA 118.8
C4A C3A H3AA 118.8
C2 C3 C4 121.2(7)
C2 C3 H3A 119.4
C4 C3 H3A 119.4
C3A C4A C5A 117.5(7)
C3A C4A H4AA 121.2
C5A C4A H4AA 121.2
C3 C4 C5 119.2(8)
C3 C4 H4A 120.4
C5 C4 H4A 120.4
C6A C5A C4A 121.3(6)
C6A C5A H5AA 119.3
C4A C5A H5AA 119.3
C6 C5 C4 120.5(7)
C6 C5 H5A 119.8
C4 C5 H5A 119.8
C5A C6A C1A 123.2(6)
C5A C6A C7A 120.3(6)
C1A C6A C7A 116.5(6)
C5A C6A Li3 121.1(5)
C1A C6A Li3 67.2(4)
C7A C6A Li3 80.9(4)
C5A C6A Li1 169.9(4)
C1A C6A Li1 53.5(4)
C7A C6A Li1 63.9(4)
Li3 C6A Li1 67.6(4)
C5 C6 C1 122.6(6)
C5 C6 C7 118.8(7)
C1 C6 C7 118.4(6)
C5 C6 Li2A 140.1(5)
C1 C6 Li2A 59.8(4)
C7 C6 Li2A 76.6(4)
C5 C6 Li1 152.4(4)
C1 C6 Li1 56.4(4)
C7 C6 Li1 67.6(4)
Li2A C6 Li1 66.3(3)
N1A C7A C6A 111.3(4)
N1A C7A Li1 59.6(3)
C6A C7A Li1 82.6(4)
N1A C7A Li3 49.7(3)
C6A C7A Li3 64.2(4)
Li1 C7A Li3 68.3(3)
N1A C7A H7AA 109.4
C6A C7A H7AA 109.4
Li1 C7A H7AA 166.8
Li3 C7A H7AA 111.2
N1A C7A H7AB 109.4
C6A C7A H7AB 109.4
Li1 C7A H7AB 71.8
Li3 C7A H7AB 140.1
H7AA C7A H7AB 108.0
N1 C7 C6 113.3(5)
N1 C7 Li1 60.3(3)
C6 C7 Li1 78.4(4)
N1 C7 Li2A 47.5(3)
C6 C7 Li2A 69.6(4)
Li1 C7 Li2A 67.0(3)
N1 C7 H7A 108.9
C6 C7 H7A 108.9
Li1 C7 H7A 169.1
Li2A C7 H7A 107.3
N1 C7 H7B 108.9
C6 C7 H7B 108.9
Li1 C7 H7B 76.5
Li2A C7 H7B 143.1
H7A C7 H7B 107.7
N2 C8 C2 111.1(5)
N2 C8 Li1A 60.9(3)
C2 C8 Li1A 81.5(4)
N2 C8 Li3A 49.5(3)
C2 C8 Li3A 64.4(4)
Li1A C8 Li3A 69.4(3)
N2 C8 H8A 109.4
C2 C8 H8A 109.4
Li1A C8 H8A 168.1
Li3A C8 H8A 110.5
N2 C8 H8B 109.4
C2 C8 H8B 109.4
Li1A C8 H8B 71.3
Li3A C8 H8B 140.7
H8A C8 H8B 108.0
N2A C8A C2A 111.6(5)
N2A C8A Li1A 58.4(3)
C2A C8A Li1A 78.4(4)
N2A C8A Li2 46.8(3)
C2A C8A Li2 68.7(4)
Li1A C8A Li2 65.6(3)
N2A C8A H8AA 109.3
C2A C8A H8AA 109.3
Li1A C8A H8AA 167.7
Li2 C8A H8AA 107.5
N2A C8A H8AB 109.3
C2A C8A H8AB 109.3
Li1A C8A H8AB 77.4
Li2 C8A H8AB 142.7
H8AA C8A H8AB 108.0
C14A C9A C10A 119.3(5)
C14A C9A N1A 120.5(5)
C10A C9A N1A 120.1(6)
C14A C9A Li3A 88.6(5)
C10A C9A Li3A 128.3(4)
N1A C9A Li3A 51.4(3)
C14 C9 C10 118.6(6)
C14 C9 N1 121.5(5)
C10 C9 N1 119.9(6)
C14 C9 Li2 90.2(5)
C10 C9 Li2 129.1(5)
N1 C9 Li2 50.6(3)
C11A C10A C9A 118.3(6)
C11A C10A C21A 118.5(5)
C9A C10A C21A 123.2(5)
C11 C10 C9 118.8(7)
C11 C10 C21 118.8(6)
C9 C10 C21 122.3(6)
C10A C11A C12A 121.5(6)
C10A C11A H11A 119.2
C12A C11A H11A 119.2
C10 C11 C12 121.7(6)
C10 C11 H11B 119.1
C12 C11 H11B 119.1
C13A C12A C11A 119.9(5)
C13A C12A H12A 120.0
C11A C12A H12A 120.0
C13 C12 C11 119.5(6)
C13 C12 H12B 120.2
C11 C12 H12B 120.2
C12A C13A C14A 120.8(6)
C12A C13A H13A 119.6
C14A C13A H13A 119.6
C12 C13 C14 121.3(7)
C12 C13 H13B 119.3
C14 C13 H13B 119.3
C9A C14A C13A 120.1(5)
C9A C14A C24A 122.7(5)
C13A C14A C24A 117.2(6)
C13 C14 C9 120.0(6)
C13 C14 C24 117.2(6)
C9 C14 C24 122.8(5)
C16A C15A C20A 118.5(5)
C16A C15A N2A 120.2(5)
C20A C15A N2A 121.1(6)
C16A C15A Li2A 88.0(5)
C20A C15A Li2A 127.3(5)
N2A C15A Li2A 52.6(3)
C16 C15 C20 118.7(6)
C16 C15 N2 120.6(5)
C20 C15 N2 120.6(7)
C16 C15 Li3 92.1(5)
C20 C15 Li3 124.5(4)
N2 C15 Li3 50.7(4)
C15A C16A C17A 120.6(6)
C15A C16A C27A 121.0(5)
C17A C16A C27A 118.4(7)
C15 C16 C17 119.9(6)
C15 C16 C27 123.2(6)
C17 C16 C27 117.0(7)
C18A C17A C16A 119.1(7)
C18A C17A H17A 120.5
C16A C17A H17A 120.5
C18 C17 C16 121.7(7)
C18 C17 H17B 119.2
C16 C17 H17B 119.2
C19A C18A C17A 120.9(6)
C19A C18A H18A 119.6
C17A C18A H18A 119.6
C19 C18 C17 118.7(6)
C19 C18 H18B 120.6
C17 C18 H18B 120.6
C18A C19A C20A 120.9(6)
C18A C19A H19A 119.5
C20A C19A H19A 119.5
C18 C19 C20 121.9(6)
C18 C19 H19B 119.1
C20 C19 H19B 119.1
C19 C20 C15 119.1(7)
C19 C20 C30 118.5(6)
C15 C20 C30 122.5(6)
C19A C20A C15A 119.9(7)
C19A C20A C30A 117.7(6)
C15A C20A C30A 122.4(5)
C10A C21A C22A 112.3(5)
C10A C21A C23A 111.5(5)
C22A C21A C23A 109.4(5)
C10A C21A H21A 107.8
C22A C21A H21A 107.8
C23A C21A H21A 107.8
C10 C21 C22 112.6(5)
C10 C21 C23 111.5(6)
C22 C21 C23 109.9(5)
C10 C21 H21B 107.5
C22 C21 H21B 107.5
C23 C21 H21B 107.5
C21A C22A H22A 109.5
C21A C22A H22B 109.5
H22A C22A H22B 109.5
C21A C22A H22C 109.5
H22A C22A H22C 109.5
H22B C22A H22C 109.5
C21 C22 H22D 109.5
C21 C22 H22E 109.5
H22D C22 H22E 109.5
C21 C22 H22F 109.5
H22D C22 H22F 109.5
H22E C22 H22F 109.5
C21A C23A H23A 109.5
C21A C23A H23B 109.5
H23A C23A H23B 109.5
C21A C23A H23C 109.5
H23A C23A H23C 109.5
H23B C23A H23C 109.5
C21 C23 H23D 109.5
C21 C23 H23E 109.5
H23D C23 H23E 109.5
C21 C23 H23F 109.5
H23D C23 H23F 109.5
H23E C23 H23F 109.5
C25 C24 C26 111.3(6)
C25 C24 C14 112.3(5)
C26 C24 C14 113.3(5)
C25 C24 H24A 106.4
C26 C24 H24A 106.4
C14 C24 H24A 106.4
C25B C24A C26A 75.2(9)
C25B C24A C14A 115.9(8)
C26A C24A C14A 118.3(6)
C25B C24A C26B 112.8(10)
C26A C24A C26B 38.2(6)
C14A C24A C26B 105.4(7)
C25B C24A C25A 31.6(8)
C26A C24A C25A 106.3(8)
C14A C24A C25A 105.2(6)
C26B C24A C25A 142.1(8)
C25B C24A H27E 125.7
C26A C24A H27E 108.9
C14A C24A H27E 108.9
C26B C24A H27E 81.4
C25A C24A H27E 108.9
C25B C24A H27F 107.5
C26A C24A H27F 127.5
C14A C24A H27F 107.5
C26B C24A H27F 107.5
C25A C24A H27F 83.9
H27E C24A H27F 26.9
C24 C25 H25A 109.5
C24 C25 H25B 109.5
H25A C25 H25B 109.5
C24 C25 H25C 109.5
H25A C25 H25C 109.5
H25B C25 H25C 109.5
C24A C25A H25D 109.5
C24A C25A H25E 109.5
H25D C25A H25E 109.5
C24A C25A H25F 109.5
H25D C25A H25F 109.5
H25E C25A H25F 109.5
C24A C25B H25G 109.5
C24A C25B H25H 109.5
H25G C25B H25H 109.5
C24A C25B H25I 109.5
H25G C25B H25I 109.5
H25H C25B H25I 109.5
C24 C26 H26A 109.5
C24 C26 H26B 109.5
H26A C26 H26B 109.5
C24 C26 H26C 109.5
H26A C26 H26C 109.5
H26B C26 H26C 109.5
C24A C26A H26D 109.5
C24A C26A H26E 109.5
H26D C26A H26E 109.5
C24A C26A H26F 109.5
H26D C26A H26F 109.5
H26E C26A H26F 109.5
C24A C26B H26G 109.5
C24A C26B H26H 109.5
H26G C26B H26H 109.5
C24A C26B H26I 109.5
H26G C26B H26I 109.5
H26H C26B H26I 109.5
C28B C27A C29A 67.6(8)
C28B C27A C16A 117.8(8)
C29A C27A C16A 123.9(9)
C28B C27A C29B 105.2(10)
C29A C27A C29B 37.7(8)
C16A C27A C29B 104.4(7)
C28B C27A C28A 38.7(8)
C29A C27A C28A 105.3(10)
C16A C27A C28A 103.6(7)
C29B C27A C28A 142.6(8)
C28B C27A H27C 109.7
C29A C27A H27C 120.7
C16A C27A H27C 109.7
C29B C27A H27C 109.7
C28A C27A H27C 83.2
C28B C27A H27D 127.3
C29A C27A H27D 107.7
C16A C27A H27D 107.7
C29B C27A H27D 86.6
C28A C27A H27D 107.7
H27C C27A H27D 25.1
C29 C27 C28' 85.5(14)
C29 C27 C16 114.5(11)
C28' C27 C16 118.2(8)
C29 C27 C29' 25.1(16)
C28' C27 C29' 110.0(9)
C16 C27 C29' 105.1(7)
C29 C27 C28 112.1(16)
C28' C27 C28 26.7(10)
C16 C27 C28 103.9(11)
C29' C27 C28 136.7(13)
C29 C27 H27A 108.7
C28' C27 H27A 119.1
C16 C27 H27A 108.7
C29' C27 H27A 91.5
C28 C27 H27A 108.7
C29 C27 H27B 122.2
C28' C27 H27B 107.7
C16 C27 H27B 107.7
C29' C27 H27B 107.7
C28 C27 H27B 93.2
H27A C27 H27B 16.8
C27A C28B H28A 109.5
C27A C28B H28B 109.5
H28A C28B H28B 109.5
C27A C28B H28C 109.5
H28A C28B H28C 109.5
H28B C28B H28C 109.5
C27A C28A H28D 109.5
C27A C28A H28E 109.5
H28D C28A H28E 109.5
C27A C28A H28F 109.5
H28D C28A H28F 109.5
H28E C28A H28F 109.5
C27 C28' H28G 109.5
C27 C28' H28H 109.5
H28G C28' H28H 109.5
C27 C28' H28I 109.5
H28G C28' H28I 109.5
H28H C28' H28I 109.5
C27 C28 H28J 109.5
C27 C28 H28K 109.5
H28J C28 H28K 109.5
C27 C28 H28L 109.5
H28J C28 H28L 109.5
H28K C28 H28L 109.5
C27A C29B H29A 109.5
C27A C29B H29B 109.5
H29A C29B H29B 109.5
C27A C29B H29C 109.5
H29A C29B H29C 109.5
H29B C29B H29C 109.5
C27A C29A H29D 109.5
C27A C29A H29E 109.5
H29D C29A H29E 109.5
C27A C29A H29F 109.5
H29D C29A H29F 109.5
H29E C29A H29F 109.5
C27 C29' H29G 109.5
C27 C29' H29H 109.5
H29G C29' H29H 109.5
C27 C29' H29I 109.5
H29G C29' H29I 109.5
H29H C29' H29I 109.5
C27 C29 H29J 109.5
C27 C29 H29K 109.5
H29J C29 H29K 109.5
C27 C29 H29L 109.5
H29J C29 H29L 109.5
H29K C29 H29L 109.5
C20A C30A C32A 112.0(6)
C20A C30A C31A 113.2(5)
C32A C30A C31A 109.4(5)
C20A C30A H30A 107.3
C32A C30A H30A 107.3
C31A C30A H30A 107.3
C20 C30 C32 113.1(5)
C20 C30 C31 111.3(5)
C32 C30 C31 108.4(5)
C20 C30 H30B 107.9
C32 C30 H30B 107.9
C31 C30 H30B 107.9
C30 C31 H31A 109.5
C30 C31 H31B 109.5
H31A C31 H31B 109.5
C30 C31 H31C 109.5
H31A C31 H31C 109.5
H31B C31 H31C 109.5
C30A C31A H31D 109.5
C30A C31A H31E 109.5
H31D C31A H31E 109.5
C30A C31A H31F 109.5
H31D C31A H31F 109.5
H31E C31A H31F 109.5
C30 C32 H32A 109.5
C30 C32 H32B 109.5
H32A C32 H32B 109.5
C30 C32 H32C 109.5
H32A C32 H32C 109.5
H32B C32 H32C 109.5
C30A C32A H32D 109.5
C30A C32A H32E 109.5
H32D C32A H32E 109.5
C30A C32A H32F 109.5
H32D C32A H32F 109.5
H32E C32A H32F 109.5

loop_
_geom_bond_atom_site_label_1
_geom_bond_atom_site_label_2
_geom_bond_distance
Li1 N1A 2.176(9)
Li1 N1 2.193(9)
Li1 C1 2.217(12)
Li1 C1A 2.237(12)
Li1 Li2 2.446(12)
Li1 Li1A 2.474(13)
Li1 C7A 2.508(11)
Li1 C7 2.511(12)
Li1 Li3A 2.521(12)
Li1 C6 2.661(13)
Li1 C6A 2.769(13)
Li1 Li2A 2.859(12)
Li1A N2A 2.161(9)
Li1A C1A 2.203(12)
Li1A C1 2.219(12)
Li1A N2 2.243(9)
Li1A Li2A 2.424(14)
Li1A Li3 2.513(13)
Li1A C8A 2.530(11)
Li1A C8 2.551(11)
Li1A C2A 2.678(13)
Li1A C2 2.770(13)
Li1A Li2 2.831(13)
Li2A N1 1.991(11)
Li2A N2A 2.006(12)
Li2A C1 2.222(10)
Li2A Li2 2.310(14)
Li2A C15A 2.522(12)
Li2A C6 2.567(12)
Li2A C7 2.664(12)
Li2 N1 1.980(11)
Li2 N2A 1.993(10)
Li2 C1A 2.229(10)
Li2 C9 2.552(11)
Li2 C2A 2.564(12)
Li2 C8A 2.687(11)
Li3 N2 1.962(12)
Li3 N1A 2.035(10)
Li3 C1A 2.284(10)
Li3 Li3A 2.307(15)
Li3 C6A 2.417(12)
Li3 C15 2.526(11)
Li3 C7A 2.652(11)
Li3A N1A 1.950(11)
Li3A N2 2.021(10)
Li3A C1 2.362(10)
Li3A C2 2.412(12)
Li3A C9A 2.490(11)
Li3A C8 2.640(11)
N1A C9A 1.442(6)
N1A C7A 1.493(6)
N1 C9 1.442(6)
N1 C7 1.481(6)
N2 C15 1.444(6)
N2 C8 1.484(7)
N2A C15A 1.431(6)
N2A C8A 1.471(6)
C1A C2A 1.430(7)
C1A C6A 1.433(7)
C1 C6 1.421(7)
C1 C2 1.435(7)
C2A C3A 1.371(8)
C2A C8A 1.526(7)
C2 C3 1.383(9)
C2 C8 1.520(8)
C3A C4A 1.385(7)
C3A H3AA 0.9500
C3 C4 1.384(9)
C3 H3A 0.9500
C4A C5A 1.389(7)
C4A H4AA 0.9500
C4 C5 1.386(8)
C4 H4A 0.9500
C5A C6A 1.355(7)
C5A H5AA 0.9500
C5 C6 1.381(8)
C5 H5A 0.9500
C6A C7A 1.538(7)
C6 C7 1.520(7)
C7A H7AA 0.9900
C7A H7AB 0.9900
C7 H7A 0.9900
C7 H7B 0.9900
C8 H8A 0.9900
C8 H8B 0.9900
C8A H8AA 0.9900
C8A H8AB 0.9900
C9A C14A 1.403(7)
C9A C10A 1.430(7)
C9 C14 1.406(7)
C9 C10 1.442(7)
C10A C11A 1.394(6)
C10A C21A 1.504(7)
C10 C11 1.389(7)
C10 C21 1.504(8)
C11A C12A 1.401(7)
C11A H11A 0.9500
C11 C12 1.391(8)
C11 H11B 0.9500
C12A C13A 1.359(7)
C12A H12A 0.9500
C12 C13 1.371(7)
C12 H12B 0.9500
C13A C14A 1.405(6)
C13A H13A 0.9500
C13 C14 1.399(7)
C13 H13B 0.9500
C14A C24A 1.542(7)
C14 C24 1.517(7)
C15A C16A 1.400(7)
C15A C20A 1.407(7)
C15 C16 1.386(8)
C15 C20 1.422(7)
C16A C17A 1.411(7)
C16A C27A 1.499(7)
C16 C17 1.399(7)
C16 C27 1.556(8)
C17A C18A 1.376(8)
C17A H17A 0.9500
C17 C18 1.373(7)
C17 H17B 0.9500
C18A C19A 1.372(8)
C18A H18A 0.9500
C18 C19 1.370(8)
C18 H18B 0.9500
C19A C20A 1.386(7)
C19A H19A 0.9500
C19 C20 1.396(7)
C19 H19B 0.9500
C20 C30 1.519(8)
C20A C30A 1.522(8)
C21A C22A 1.524(7)
C21A C23A 1.527(6)
C21A H21A 1.0000
C21 C22 1.532(8)
C21 C23 1.535(6)
C21 H21B 1.0000
C22A H22A 0.9800
C22A H22B 0.9800
C22A H22C 0.9800
C22 H22D 0.9800
C22 H22E 0.9800
C22 H22F 0.9800
C23A H23A 0.9800
C23A H23B 0.9800
C23A H23C 0.9800
C23 H23D 0.9800
C23 H23E 0.9800
C23 H23F 0.9800
C24 C25 1.501(7)
C24 C26 1.504(8)
C24 H24A 1.0000
C24A C25B 1.363(13)
C24A C26A 1.526(14)
C24A C26B 1.618(16)
C24A C25A 1.686(13)
C24A H27E 1.0000
C24A H27F 1.0000
C25 H25A 0.9800
C25 H25B 0.9800
C25 H25C 0.9800
C25A H25D 0.9800
C25A H25E 0.9800
C25A H25F 0.9800
C25B H25G 0.9800
C25B H25H 0.9800
C25B H25I 0.9800
C26 H26A 0.9800
C26 H26B 0.9800
C26 H26C 0.9800
C26A H26D 0.9800
C26A H26E 0.9800
C26A H26F 0.9800
C26B H26G 0.9800
C26B H26H 0.9800
C26B H26I 0.9800
C27A C28B 1.347(12)
C27A C29A 1.364(16)
C27A C29B 1.776(17)
C27A C28A 1.806(16)
C27A H27C 1.0000
C27A H27D 1.0000
C27 C29 1.32(2)
C27 C28' 1.463(14)
C27 C29' 1.685(17)
C27 C28 1.73(3)
C27 H27A 1.0000
C27 H27B 1.0000
C28B H28A 0.9800
C28B H28B 0.9800
C28B H28C 0.9800
C28A H28D 0.9800
C28A H28E 0.9800
C28A H28F 0.9800
C28' H28G 0.9800
C28' H28H 0.9800
C28' H28I 0.9800
C28 H28J 0.9800
C28 H28K 0.9800
C28 H28L 0.9800
C29B H29A 0.9800
C29B H29B 0.9800
C29B H29C 0.9800
C29A H29D 0.9800
C29A H29E 0.9800
C29A H29F 0.9800
C29' H29G 0.9800
C29' H29H 0.9800
C29' H29I 0.9800
C29 H29J 0.9800
C29 H29K 0.9800
C29 H29L 0.9800
C30A C32A 1.544(6)
C30A C31A 1.548(8)
C30A H30A 1.0000
C30 C32 1.525(6)
C30 C31 1.554(7)
C30 H30B 1.0000
C31 H31A 0.9800
C31 H31B 0.9800
C31 H31C 0.9800
C31A H31D 0.9800
C31A H31E 0.9800
C31A H31F 0.9800
C32 H32A 0.9800
C32 H32B 0.9800
C32 H32C 0.9800
C32A H32D 0.9800
C32A H32E 0.9800
C32A H32F 0.9800
